data_4000939
loop_
_publ_author_name
'Zhou, Qian'
'Fitzgerald, Kendall'
'Boyle, Paul D.'
'Henderson, Wesley A.'

_publ_section_title
;
 Phase Behavior and Crystalline Phases of Ionic Liquid-Lithium Salt
 Mixtures with 1-Alkyl-3-methylimidazolium Salts&#x2020;
;
_journal_issue 3
_journal_name_full 'Chemistry of Materials'
_journal_page_first 1203
_journal_paper_doi 10.1021/cm902691v
_journal_volume 22
_journal_year 2010
_chemical_formula_sum 'C9 H9 F12 Li N4 O8 S4'
_chemical_formula_weight 664.38
_chemical_name_systematic
; 
[IM101TFSI]1[LiTFSI]1
;
_space_group_IT_number 2
_symmetry_cell_setting triclinic
_symmetry_space_group_name_Hall '-P 1'
_symmetry_space_group_name_H-M 'P -1'
_atom_sites_solution_hydrogens geom
_atom_sites_solution_primary direct
_atom_sites_solution_secondary difmap
_audit_creation_method SHELXL-97
_cell_angle_alpha 88.6792(18)
_cell_angle_beta 84.198(2)
_cell_angle_gamma 82.7165(17)
_cell_formula_units_Z 2
_cell_length_a 5.3707(2)
_cell_length_b 11.7032(5)
_cell_length_c 17.9205(7)
_cell_measurement_reflns_used 9889
_cell_measurement_temperature 110
_cell_measurement_theta_max 38.14
_cell_measurement_theta_min 2.28
_cell_volume 1111.51(8)
_computing_cell_refinement SAINT
_computing_data_collection Apex2
_computing_data_reduction SAINT
_computing_molecular_graphics NRCVAX
_computing_publication_material cifwtables.py
_computing_structure_refinement XL
_computing_structure_solution SIR92
_diffrn_ambient_temperature 110
_diffrn_measured_fraction_theta_full 0.980
_diffrn_measured_fraction_theta_max 0.980
_diffrn_measurement_device_type 'Bruker-Nonius Kappa Axis X8 Apex2'
_diffrn_measurement_method 'omega and phi scans'
_diffrn_radiation_monochromator graphite
_diffrn_radiation_source 'fine-focus sealed tube'
_diffrn_radiation_type MoK\a
_diffrn_radiation_wavelength 0.71073
_diffrn_reflns_av_R_equivalents 0.0248
_diffrn_reflns_av_sigmaI/netI 0.0246
_diffrn_reflns_limit_h_max 9
_diffrn_reflns_limit_h_min -9
_diffrn_reflns_limit_k_max 20
_diffrn_reflns_limit_k_min -20
_diffrn_reflns_limit_l_max 30
_diffrn_reflns_limit_l_min -30
_diffrn_reflns_number 51556
_diffrn_reflns_theta_full 38.29
_diffrn_reflns_theta_max 38.29
_diffrn_reflns_theta_min 2.87
_exptl_absorpt_coefficient_mu 0.575
_exptl_absorpt_correction_T_max 0.9036
_exptl_absorpt_correction_T_min 0.8111
_exptl_absorpt_correction_type multi-scan
_exptl_absorpt_process_details SADABS
_exptl_crystal_colour colourless
_exptl_crystal_density_diffrn 1.985
_exptl_crystal_density_method 'not measured'
_exptl_crystal_description prism
_exptl_crystal_F_000 660
_exptl_crystal_size_max 0.38
_exptl_crystal_size_mid 0.33
_exptl_crystal_size_min 0.18
_refine_diff_density_max 0.647
_refine_diff_density_min -0.369
_refine_diff_density_rms 0.074
_refine_ls_extinction_method none
_refine_ls_goodness_of_fit_ref 1.005
_refine_ls_hydrogen_treatment constr
_refine_ls_matrix_type full
_refine_ls_number_parameters 348
_refine_ls_number_reflns 12123
_refine_ls_number_restraints 0
_refine_ls_restrained_S_all 1.005
_refine_ls_R_factor_all 0.0411
_refine_ls_R_factor_gt 0.0297
_refine_ls_shift/su_max 0.001
_refine_ls_shift/su_mean 0.000
_refine_ls_structure_factor_coef Fsqd
_refine_ls_weighting_details 'calc w=1/[\s^2^(Fo^2^)+(0.0410P)^2^+0.3757P] where P=(Fo^2^+2Fc^2^)/3'
_refine_ls_weighting_scheme calc
_refine_ls_wR_factor_gt 0.0766
_refine_ls_wR_factor_ref 0.0829
_reflns_number_gt 9988
_reflns_number_total 12123
_reflns_threshold_expression >2sigma(I)
_cod_data_source_file cm902691v_si_002.cif
_cod_data_source_block global
_cod_database_code 4000939

loop_
_symmetry_equiv_pos_as_xyz
'x, y, z'
'-x, -y, -z'

loop_
_atom_site_label
_atom_site_type_symbol
_atom_site_fract_x
_atom_site_fract_y
_atom_site_fract_z
_atom_site_U_iso_or_equiv
_atom_site_adp_type
_atom_site_occupancy
_atom_site_symmetry_multiplicity
_atom_site_calc_flag
_atom_site_refinement_flags
Li1 Li 1.0000 -0.5000 0.5000 0.0188(4) Uani 1 2 d S
Li2 Li 1.5000 0.0000 0.0000 0.0165(4) Uani 1 2 d S
S1 S 1.18143(4) -0.250000(17) 0.481377(11) 0.01136(4) Uani 1 1 d .
S2 S 1.49194(4) -0.425703(17) 0.400169(11) 0.01039(4) Uani 1 1 d .
O1 O 1.01296(12) -0.33164(5) 0.50752(4) 0.01475(11) Uani 1 1 d .
O2 O 1.25158(14) -0.17609(7) 0.53572(4) 0.02188(14) Uani 1 1 d .
O3 O 1.32379(12) -0.50741(5) 0.42727(4) 0.01398(11) Uani 1 1 d .
O4 O 1.75655(12) -0.45993(6) 0.40277(4) 0.01528(11) Uani 1 1 d .
N1 N 1.41814(14) -0.29866(6) 0.42756(5) 0.01482(12) Uani 1 1 d .
C1 C 0.99967(18) -0.15083(8) 0.42023(6) 0.01740(15) Uani 1 1 d .
F1 F 0.79365(12) -0.10173(6) 0.45958(4) 0.02579(13) Uani 1 1 d .
F2 F 0.93208(14) -0.20525(6) 0.36287(4) 0.02665(14) Uani 1 1 d .
F3 F 1.13474(15) -0.06876(6) 0.39340(5) 0.03310(17) Uani 1 1 d .
C2 C 1.45771(17) -0.41391(8) 0.29934(5) 0.01641(14) Uani 1 1 d .
F4 F 1.53781(14) -0.51528(6) 0.26778(4) 0.02685(14) Uani 1 1 d .
F5 F 1.21837(13) -0.38603(6) 0.28732(4) 0.02617(14) Uani 1 1 d .
F6 F 1.59241(16) -0.33601(7) 0.26705(4) 0.03349(17) Uani 1 1 d .
S3 S 1.32292(4) -0.207892(18) -0.089014(12) 0.01255(4) Uani 1 1 d .
S4 S 1.03419(4) -0.150552(18) 0.047554(11) 0.01181(4) Uani 1 1 d .
O5 O 1.23913(15) -0.20329(7) -0.16259(4) 0.02129(14) Uani 1 1 d .
O6 O 1.49590(12) -0.12911(6) -0.07417(4) 0.01568(11) Uani 1 1 d .
O7 O 0.76856(12) -0.11540(6) 0.06146(4) 0.01729(12) Uani 1 1 d .
O8 O 1.19953(13) -0.06754(6) 0.06159(4) 0.01678(12) Uani 1 1 d .
N2 N 1.09355(14) -0.21601(7) -0.02850(4) 0.01589(13) Uani 1 1 d .
C3 C 1.5035(2) -0.35161(9) -0.08432(6) 0.02132(17) Uani 1 1 d .
F7 F 1.59235(15) -0.37031(7) -0.01847(4) 0.03163(16) Uani 1 1 d .
F8 F 1.69638(15) -0.35872(7) -0.13747(4) 0.03207(16) Uani 1 1 d .
F9 F 1.36055(18) -0.43202(6) -0.09642(5) 0.03686(18) Uani 1 1 d .
C4 C 1.0923(2) -0.26356(9) 0.11859(6) 0.02094(17) Uani 1 1 d .
F10 F 1.01965(15) -0.21825(7) 0.18592(4) 0.03157(17) Uani 1 1 d .
F11 F 1.33535(14) -0.30221(8) 0.11619(4) 0.03502(18) Uani 1 1 d .
F12 F 0.9641(2) -0.35008(7) 0.10989(5) 0.0430(2) Uani 1 1 d .
N3 N 1.18896(14) 0.22425(7) 0.29906(4) 0.01434(12) Uani 1 1 d .
N4 N 1.41706(15) 0.06256(7) 0.27152(4) 0.01522(12) Uani 1 1 d .
C5 C 1.22938(17) 0.13785(8) 0.25060(5) 0.01525(14) Uani 1 1 d .
H5 H 1.1394 0.1311 0.2082 0.018 Uiso 1 1 calc R
C6 C 1.35683(17) 0.20408(8) 0.35228(5) 0.01678(15) Uani 1 1 d .
H6 H 1.3695 0.2520 0.3935 0.020 Uiso 1 1 calc R
C7 C 1.50097(17) 0.10275(8) 0.33487(5) 0.01709(15) Uani 1 1 d .
H7 H 1.6345 0.0664 0.3614 0.021 Uiso 1 1 calc R
C8 C 0.99481(18) 0.32357(8) 0.29714(6) 0.01882(16) Uani 1 1 d .
H8A H 0.9268 0.3278 0.2483 0.028 Uiso 1 1 calc R
H8B H 1.0688 0.3942 0.3050 0.028 Uiso 1 1 calc R
H8C H 0.8587 0.3154 0.3369 0.028 Uiso 1 1 calc R
C9 C 1.5239(2) -0.04284(9) 0.23191(6) 0.0253(2) Uani 1 1 d .
H9A H 1.4247 -0.0540 0.1903 0.038 Uiso 1 1 calc R
H9B H 1.5201 -0.1087 0.2666 0.038 Uiso 1 1 calc R
H9C H 1.6988 -0.0365 0.2123 0.038 Uiso 1 1 calc R

loop_
_atom_site_aniso_label
_atom_site_aniso_U_11
_atom_site_aniso_U_22
_atom_site_aniso_U_33
_atom_site_aniso_U_23
_atom_site_aniso_U_13
_atom_site_aniso_U_12
Li1 0.0180(10) 0.0132(10) 0.0240(12) -0.0018(8) 0.0056(9) -0.0025(8)
Li2 0.0165(10) 0.0182(10) 0.0152(10) -0.0025(8) -0.0013(8) -0.0038(8)
S1 0.01239(7) 0.00988(8) 0.01192(8) -0.00158(6) -0.00194(6) -0.00096(6)
S2 0.00976(7) 0.01082(7) 0.01032(8) 0.00023(6) -0.00075(6) -0.00050(5)
O1 0.0164(3) 0.0115(2) 0.0152(3) 0.0006(2) 0.0032(2) -0.00117(19)
O2 0.0231(3) 0.0207(3) 0.0231(3) -0.0109(3) -0.0068(3) -0.0017(3)
O3 0.0144(2) 0.0117(2) 0.0156(3) -0.0004(2) 0.0013(2) -0.00281(19)
O4 0.0100(2) 0.0183(3) 0.0168(3) -0.0009(2) -0.0019(2) 0.0012(2)
N1 0.0130(3) 0.0116(3) 0.0194(3) -0.0019(2) 0.0017(2) -0.0020(2)
C1 0.0179(3) 0.0141(3) 0.0188(4) 0.0035(3) -0.0001(3) 0.0012(3)
F1 0.0214(3) 0.0224(3) 0.0293(3) 0.0011(2) 0.0019(2) 0.0097(2)
F2 0.0291(3) 0.0311(3) 0.0189(3) -0.0002(2) -0.0105(2) 0.0054(3)
F3 0.0342(4) 0.0201(3) 0.0434(4) 0.0162(3) 0.0028(3) -0.0053(3)
C2 0.0187(3) 0.0172(4) 0.0125(3) 0.0003(3) -0.0022(3) 0.0015(3)
F4 0.0344(3) 0.0269(3) 0.0167(3) -0.0088(2) -0.0060(2) 0.0103(3)
F5 0.0230(3) 0.0339(4) 0.0204(3) -0.0017(2) -0.0104(2) 0.0084(2)
F6 0.0456(4) 0.0379(4) 0.0185(3) 0.0108(3) 0.0012(3) -0.0169(3)
S3 0.01418(8) 0.01347(8) 0.01009(8) -0.00078(6) -0.00200(6) -0.00126(6)
S4 0.01116(7) 0.01303(8) 0.01086(8) 0.00118(6) -0.00118(6) -0.00026(6)
O5 0.0236(3) 0.0297(4) 0.0117(3) -0.0008(3) -0.0058(2) -0.0041(3)
O6 0.0157(3) 0.0171(3) 0.0146(3) -0.0028(2) -0.0001(2) -0.0043(2)
O7 0.0117(2) 0.0224(3) 0.0165(3) 0.0010(2) -0.0007(2) 0.0023(2)
O8 0.0174(3) 0.0197(3) 0.0139(3) -0.0030(2) -0.0002(2) -0.0059(2)
N2 0.0152(3) 0.0182(3) 0.0146(3) -0.0032(3) 0.0003(2) -0.0039(2)
C3 0.0268(4) 0.0161(4) 0.0184(4) -0.0007(3) 0.0040(3) 0.0026(3)
F7 0.0371(4) 0.0302(4) 0.0226(3) 0.0064(3) -0.0024(3) 0.0137(3)
F8 0.0346(4) 0.0276(3) 0.0271(3) -0.0005(3) 0.0136(3) 0.0095(3)
F9 0.0501(5) 0.0160(3) 0.0440(5) -0.0069(3) 0.0045(4) -0.0084(3)
C4 0.0233(4) 0.0198(4) 0.0169(4) 0.0053(3) 0.0008(3) 0.0045(3)
F10 0.0392(4) 0.0352(4) 0.0137(3) 0.0068(3) 0.0050(3) 0.0137(3)
F11 0.0284(3) 0.0460(4) 0.0230(3) 0.0100(3) 0.0003(3) 0.0208(3)
F12 0.0622(6) 0.0240(4) 0.0451(5) 0.0152(3) -0.0062(4) -0.0159(4)
N3 0.0138(3) 0.0155(3) 0.0133(3) -0.0023(2) -0.0015(2) 0.0004(2)
N4 0.0178(3) 0.0142(3) 0.0129(3) -0.0011(2) -0.0015(2) 0.0010(2)
C5 0.0170(3) 0.0159(3) 0.0127(3) -0.0018(3) -0.0028(3) -0.0002(3)
C6 0.0166(3) 0.0195(4) 0.0143(3) -0.0037(3) -0.0038(3) -0.0001(3)
C7 0.0176(3) 0.0186(4) 0.0147(4) -0.0015(3) -0.0043(3) 0.0015(3)
C8 0.0173(3) 0.0172(4) 0.0205(4) -0.0035(3) -0.0022(3) 0.0044(3)
C9 0.0346(5) 0.0177(4) 0.0213(4) -0.0059(3) -0.0037(4) 0.0074(4)

loop_
_atom_type_symbol
_atom_type_description
_atom_type_scat_dispersion_real
_atom_type_scat_dispersion_imag
_atom_type_scat_source
C C 0.0033 0.0016 'International Tables Vol C Tables 4.2.6.8 and 6.1.1.4'
H H 0.0000 0.0000 'International Tables Vol C Tables 4.2.6.8 and 6.1.1.4'
F F 0.0171 0.0103 'International Tables Vol C Tables 4.2.6.8 and 6.1.1.4'
Li Li -0.0003 0.0001 'International Tables Vol C Tables 4.2.6.8 and 6.1.1.4'
N N 0.0061 0.0033 'International Tables Vol C Tables 4.2.6.8 and 6.1.1.4'
O O 0.0106 0.0060 'International Tables Vol C Tables 4.2.6.8 and 6.1.1.4'
S S 0.1246 0.1234 'International Tables Vol C Tables 4.2.6.8 and 6.1.1.4'

loop_
_geom_angle_atom_site_label_1
_geom_angle_atom_site_label_2
_geom_angle_atom_site_label_3
_geom_angle
_geom_angle_site_symmetry_1
_geom_angle_site_symmetry_3
O1 Li1 O1 180.00(5) 2_746 .
O1 Li1 O3 87.72(3) 2_746 2_746
O1 Li1 O3 92.28(3) . 2_746
O1 Li1 O3 92.28(3) 2_746 .
O1 Li1 O3 87.72(3) . .
O3 Li1 O3 180.00(3) 2_746 .
O1 Li1 O4 87.89(3) 2_746 2_846
O1 Li1 O4 92.11(3) . 2_846
O3 Li1 O4 90.85(3) 2_746 2_846
O3 Li1 O4 89.15(3) . 2_846
O1 Li1 O4 92.11(3) 2_746 1_455
O1 Li1 O4 87.89(3) . 1_455
O3 Li1 O4 89.15(2) 2_746 1_455
O3 Li1 O4 90.85(2) . 1_455
O4 Li1 O4 180.00(2) 2_846 1_455
O6 Li2 O6 180.00(4) 2_855 .
O6 Li2 O8 86.31(3) 2_855 2_855
O6 Li2 O8 93.69(3) . 2_855
O6 Li2 O8 93.69(3) 2_855 .
O6 Li2 O8 86.31(3) . .
O8 Li2 O8 180.00(5) 2_855 .
O6 Li2 O7 91.00(3) 2_855 1_655
O6 Li2 O7 89.00(3) . 1_655
O8 Li2 O7 90.17(3) 2_855 1_655
O8 Li2 O7 89.83(3) . 1_655
O6 Li2 O7 89.00(3) 2_855 2_755
O6 Li2 O7 91.00(3) . 2_755
O8 Li2 O7 89.83(3) 2_855 2_755
O8 Li2 O7 90.17(3) . 2_755
O7 Li2 O7 180.00(5) 1_655 2_755
O2 S1 O1 117.28(5) . .
O2 S1 N1 110.50(4) . .
O1 S1 N1 115.85(4) . .
O2 S1 C1 103.61(5) . .
O1 S1 C1 104.56(4) . .
N1 S1 C1 102.93(4) . .
O4 S2 O3 117.24(4) . .
O4 S2 N1 110.41(4) . .
O3 S2 N1 116.48(4) . .
O4 S2 C2 103.43(4) . .
O3 S2 C2 104.01(4) . .
N1 S2 C2 103.02(4) . .
S1 O1 Li1 137.54(4) . .
S2 O3 Li1 134.79(4) . .
S2 O4 Li1 132.58(4) . 1_655
S2 N1 S1 127.40(5) . .
F1 C1 F2 108.64(8) . .
F1 C1 F3 108.47(8) . .
F2 C1 F3 108.42(9) . .
F1 C1 S1 109.17(7) . .
F2 C1 S1 111.63(6) . .
F3 C1 S1 110.43(7) . .
F6 C2 F5 109.22(8) . .
F6 C2 F4 108.76(8) . .
F5 C2 F4 107.93(8) . .
F6 C2 S2 110.99(7) . .
F5 C2 S2 110.87(6) . .
F4 C2 S2 109.01(6) . .
O5 S3 O6 116.82(5) . .
O5 S3 N2 109.89(4) . .
O6 S3 N2 116.59(4) . .
O5 S3 C3 103.56(5) . .
O6 S3 C3 105.09(5) . .
N2 S3 C3 102.83(5) . .
O7 S4 O8 117.13(4) . .
O7 S4 N2 110.04(4) . .
O8 S4 N2 116.39(4) . .
O7 S4 C4 102.94(4) . .
O8 S4 C4 104.36(5) . .
N2 S4 C4 103.90(5) . .
S3 O6 Li2 136.12(4) . .
S4 O7 Li2 132.57(4) . 1_455
S4 O8 Li2 135.15(4) . .
S4 N2 S3 127.55(5) . .
F7 C3 F9 109.35(9) . .
F7 C3 F8 108.77(9) . .
F9 C3 F8 108.35(9) . .
F7 C3 S3 111.15(7) . .
F9 C3 S3 110.41(8) . .
F8 C3 S3 108.76(7) . .
F12 C4 F11 109.37(9) . .
F12 C4 F10 108.68(9) . .
F11 C4 F10 107.98(9) . .
F12 C4 S4 111.45(8) . .
F11 C4 S4 110.98(7) . .
F10 C4 S4 108.28(7) . .
C5 N3 C6 108.89(8) . .
C5 N3 C8 125.80(8) . .
C6 N3 C8 125.30(8) . .
C5 N4 C7 108.76(7) . .
C5 N4 C9 125.60(8) . .
C7 N4 C9 125.59(8) . .
N4 C5 N3 108.43(8) . .
N4 C5 H5 125.8 . .
N3 C5 H5 125.8 . .
C7 C6 N3 106.95(8) . .
C7 C6 H6 126.5 . .
N3 C6 H6 126.5 . .
C6 C7 N4 106.96(8) . .
C6 C7 H7 126.5 . .
N4 C7 H7 126.5 . .
N3 C8 H8A 109.5 . .
N3 C8 H8B 109.5 . .
H8A C8 H8B 109.5 . .
N3 C8 H8C 109.5 . .
H8A C8 H8C 109.5 . .
H8B C8 H8C 109.5 . .
N4 C9 H9A 109.5 . .
N4 C9 H9B 109.5 . .
H9A C9 H9B 109.5 . .
N4 C9 H9C 109.5 . .
H9A C9 H9C 109.5 . .
H9B C9 H9C 109.5 . .

loop_
_geom_bond_atom_site_label_1
_geom_bond_atom_site_label_2
_geom_bond_distance
_geom_bond_site_symmetry_2
Li1 O1 1.9886(6) 2_746
Li1 O1 1.9886(6) .
Li1 O3 2.0589(6) 2_746
Li1 O3 2.0589(6) .
Li1 O4 2.2876(7) 2_846
Li1 O4 2.2876(7) 1_455
Li2 O6 2.0389(7) 2_855
Li2 O6 2.0389(7) .
Li2 O8 2.0905(7) 2_855
Li2 O8 2.0905(7) .
Li2 O7 2.2082(7) 1_655
Li2 O7 2.2082(7) 2_755
S1 O2 1.4262(7) .
S1 O1 1.4366(7) .
S1 N1 1.5698(8) .
S1 C1 1.8360(9) .
S2 O4 1.4319(6) .
S2 O3 1.4404(6) .
S2 N1 1.5664(8) .
S2 C2 1.8349(9) .
O4 Li1 2.2876(7) 1_655
C1 F1 1.3234(11) .
C1 F2 1.3261(12) .
C1 F3 1.3285(11) .
C2 F6 1.3220(12) .
C2 F5 1.3235(11) .
C2 F4 1.3284(11) .
S3 O5 1.4333(7) .
S3 O6 1.4361(7) .
S3 N2 1.5676(8) .
S3 C3 1.8366(10) .
S4 O7 1.4320(7) .
S4 O8 1.4390(7) .
S4 N2 1.5634(8) .
S4 C4 1.8345(10) .
O7 Li2 2.2082(7) 1_455
C3 F7 1.3205(13) .
C3 F9 1.3223(13) .
C3 F8 1.3302(12) .
C4 F12 1.3152(14) .
C4 F11 1.3227(12) .
C4 F10 1.3308(12) .
N3 C5 1.3305(11) .
N3 C6 1.3740(12) .
N3 C8 1.4621(12) .
N4 C5 1.3300(12) .
N4 C7 1.3765(12) .
N4 C9 1.4606(12) .
C5 H5 0.9500 .
C6 C7 1.3560(13) .
C6 H6 0.9500 .
C7 H7 0.9500 .
C8 H8A 0.9800 .
C8 H8B 0.9800 .
C8 H8C 0.9800 .
C9 H9A 0.9800 .
C9 H9B 0.9800 .
C9 H9C 0.9800 .

loop_
_geom_torsion_atom_site_label_1
_geom_torsion_atom_site_label_2
_geom_torsion_atom_site_label_3
_geom_torsion_atom_site_label_4
_geom_torsion
_geom_torsion_site_symmetry_1
_geom_torsion_site_symmetry_4
O2 S1 O1 Li1 -128.68(6) . .
N1 S1 O1 Li1 4.77(8) . .
C1 S1 O1 Li1 117.27(7) . .
O1 Li1 O1 S1 -84(100) 2_746 .
O3 Li1 O1 S1 174.38(7) 2_746 .
O3 Li1 O1 S1 -5.62(7) . .
O4 Li1 O1 S1 83.44(7) 2_846 .
O4 Li1 O1 S1 -96.56(7) 1_455 .
O4 S2 O3 Li1 131.12(6) . .
N1 S2 O3 Li1 -2.89(8) . .
C2 S2 O3 Li1 -115.45(6) . .
O1 Li1 O3 S2 -175.52(6) 2_746 .
O1 Li1 O3 S2 4.48(6) . .
O3 Li1 O3 S2 155(100) 2_746 .
O4 Li1 O3 S2 -87.67(6) 2_846 .
O4 Li1 O3 S2 92.33(6) 1_455 .
O3 S2 O4 Li1 -65.61(7) . 1_655
N1 S2 O4 Li1 71.00(6) . 1_655
C2 S2 O4 Li1 -179.36(5) . 1_655
O4 S2 N1 S1 -136.91(6) . .
O3 S2 N1 S1 0.07(9) . .
C2 S2 N1 S1 113.19(7) . .
O2 S1 N1 S2 135.71(7) . .
O1 S1 N1 S2 -0.75(9) . .
C1 S1 N1 S2 -114.19(7) . .
O2 S1 C1 F1 -63.85(8) . .
O1 S1 C1 F1 59.53(8) . .
N1 S1 C1 F1 -179.02(7) . .
O2 S1 C1 F2 176.02(7) . .
O1 S1 C1 F2 -60.60(7) . .
N1 S1 C1 F2 60.85(8) . .
O2 S1 C1 F3 55.32(8) . .
O1 S1 C1 F3 178.70(7) . .
N1 S1 C1 F3 -59.85(8) . .
O4 S2 C2 F6 -60.46(8) . .
O3 S2 C2 F6 176.54(7) . .
N1 S2 C2 F6 54.57(8) . .
O4 S2 C2 F5 177.97(7) . .
O3 S2 C2 F5 54.97(8) . .
N1 S2 C2 F5 -66.99(8) . .
O4 S2 C2 F4 59.30(8) . .
O3 S2 C2 F4 -63.70(7) . .
N1 S2 C2 F4 174.33(7) . .
O5 S3 O6 Li2 120.75(6) . .
N2 S3 O6 Li2 -12.05(8) . .
C3 S3 O6 Li2 -125.14(6) . .
O6 Li2 O6 S3 156(100) 2_855 .
O8 Li2 O6 S3 -164.19(7) 2_855 .
O8 Li2 O6 S3 15.81(7) . .
O7 Li2 O6 S3 105.70(7) 1_655 .
O7 Li2 O6 S3 -74.30(7) 2_755 .
O8 S4 O7 Li2 74.50(7) . 1_455
N2 S4 O7 Li2 -61.43(7) . 1_455
C4 S4 O7 Li2 -171.69(6) . 1_455
O7 S4 O8 Li2 -127.71(6) . .
N2 S4 O8 Li2 5.46(8) . .
C4 S4 O8 Li2 119.29(6) . .
O6 Li2 O8 S4 167.93(7) 2_855 .
O6 Li2 O8 S4 -12.07(7) . .
O8 Li2 O8 S4 0(100) 2_855 .
O7 Li2 O8 S4 -101.08(7) 1_655 .
O7 Li2 O8 S4 78.92(7) 2_755 .
O7 S4 N2 S3 140.76(6) . .
O8 S4 N2 S3 4.47(9) . .
C4 S4 N2 S3 -109.61(7) . .
O5 S3 N2 S4 -137.64(7) . .
O6 S3 N2 S4 -1.77(9) . .
C3 S3 N2 S4 112.59(7) . .
O5 S3 C3 F7 -179.16(8) . .
O6 S3 C3 F7 57.77(9) . .
N2 S3 C3 F7 -64.70(9) . .
O5 S3 C3 F9 -57.63(8) . .
O6 S3 C3 F9 179.29(7) . .
N2 S3 C3 F9 56.82(8) . .
O5 S3 C3 F8 61.13(9) . .
O6 S3 C3 F8 -61.95(9) . .
N2 S3 C3 F8 175.58(8) . .
O7 S4 C4 F12 61.08(9) . .
O8 S4 C4 F12 -176.11(8) . .
N2 S4 C4 F12 -53.70(9) . .
O7 S4 C4 F11 -176.75(8) . .
O8 S4 C4 F11 -53.95(9) . .
N2 S4 C4 F11 68.47(9) . .
O7 S4 C4 F10 -58.40(9) . .
O8 S4 C4 F10 64.41(8) . .
N2 S4 C4 F10 -173.18(7) . .
C7 N4 C5 N3 -0.66(11) . .
C9 N4 C5 N3 -178.17(9) . .
C6 N3 C5 N4 0.42(11) . .
C8 N3 C5 N4 -178.51(8) . .
C5 N3 C6 C7 -0.01(11) . .
C8 N3 C6 C7 178.92(9) . .
N3 C6 C7 N4 -0.39(11) . .
C5 N4 C7 C6 0.65(11) . .
C9 N4 C7 C6 178.16(10) . .
